data_4345300
loop_
_publ_author_name
'Petrus, Rafa\/l'
'Utko, J\'ozef'
'Lis, Tadeusz'
'Sobota, Piotr'

_publ_section_title
;
 Impact of Group 13 Metals on Cp2TiCl2 Reduction and Structural
 Characterization of Resulting Compounds
;
_journal_name_full 'Inorganic Chemistry'
_journal_paper_doi 10.1021/acs.inorgchem.6b02824
_journal_year 2017
_chemical_formula_moiety 'C22 H38 Al Cl2 O8 Ti2, C13 H18 O2 Ti, Cl4 Fe'
_chemical_formula_sum 'C35 H56 Al Cl6 Fe O10 Ti3'
_chemical_formula_weight 1075.94
_space_group_crystal_system orthorhombic
_space_group_IT_number 61
_space_group_name_Hall '-P 2ac 2ab'
_space_group_name_H-M_alt 'P b c a'
_symmetry_space_group_name_Hall '-P 2ac 2ab'
_symmetry_space_group_name_H-M 'P b c a'
_atom_sites_solution_hydrogens mixed
_audit_creation_method SHELXL-2014/7
_cell_angle_alpha 90
_cell_angle_beta 90
_cell_angle_gamma 90
_cell_formula_units_Z 8
_cell_length_a 13.212(3)
_cell_length_b 24.938(7)
_cell_length_c 27.221(7)
_cell_measurement_reflns_used 7058
_cell_measurement_temperature 95(2)
_cell_measurement_theta_max 30.7790
_cell_measurement_theta_min 2.7177
_cell_volume 8969(4)
_computing_cell_refinement 'CrysAlis PRO (Agilent, 2011)'
_computing_data_collection 'CrysAlis PRO (Agilent, 2011)'
_computing_data_reduction 'CrysAlis PRO (Agilent, 2011)'
_computing_molecular_graphics 'DIAMOND  (Brandenburg, 2007)'
_computing_publication_material 'SHELXL-2014/7 (Sheldrick, 2014)'
_computing_structure_refinement 'SHELXL-2014/7 (Sheldrick, 2014)'
_computing_structure_solution 'SHELXS-2014/7 (Sheldrick, 2014)'
_diffrn_ambient_temperature 95(2)
_diffrn_measured_fraction_theta_full 0.989
_diffrn_measured_fraction_theta_max 0.881
_diffrn_measurement_device_type 'Xcalibur, Ruby'
_diffrn_measurement_method \w
_diffrn_radiation_type MoK\a
_diffrn_radiation_wavelength 0.71073
_diffrn_reflns_av_R_equivalents 0.0438
_diffrn_reflns_av_unetI/netI 0.0533
_diffrn_reflns_Laue_measured_fraction_full 0.989
_diffrn_reflns_Laue_measured_fraction_max 0.881
_diffrn_reflns_limit_h_max 9
_diffrn_reflns_limit_h_min -18
_diffrn_reflns_limit_k_max 28
_diffrn_reflns_limit_k_min -33
_diffrn_reflns_limit_l_max 36
_diffrn_reflns_limit_l_min -21
_diffrn_reflns_number 37420
_diffrn_reflns_point_group_measured_fraction_full 0.989
_diffrn_reflns_point_group_measured_fraction_max 0.881
_diffrn_reflns_theta_full 25.500
_diffrn_reflns_theta_max 30.848
_diffrn_reflns_theta_min 2.843
_diffrn_source 'Enhance (Mo) X-ray Source'
_exptl_absorpt_coefficient_mu 1.260
_exptl_absorpt_correction_T_max 0.938
_exptl_absorpt_correction_T_min 0.679
_exptl_absorpt_correction_type analytical
_exptl_absorpt_process_details
;
CrysAlisPro, Agilent Technologies,
Version 1.171.36.28 (release 01-02-2013 CrysAlis171 .NET)
(compiled Feb  1 2013,16:14:44)
Analytical numeric absorption correction using a multifaceted crystal
model based on expressions derived by R.C. Clark & J.S. Reid.
(Clark, R. C. & Reid, J. S. (1995). Acta Cryst. A51, 887-897)
;
_exptl_crystal_colour blue
_exptl_crystal_density_diffrn 1.594
_exptl_crystal_description cuboid
_exptl_crystal_F_000 4424
_exptl_crystal_size_max 0.380
_exptl_crystal_size_mid 0.350
_exptl_crystal_size_min 0.050
_refine_diff_density_max 0.543
_refine_diff_density_min -0.562
_refine_diff_density_rms 0.093
_refine_ls_extinction_method none
_refine_ls_goodness_of_fit_ref 1.040
_refine_ls_hydrogen_treatment constr
_refine_ls_matrix_type full
_refine_ls_number_parameters 505
_refine_ls_number_reflns 12430
_refine_ls_number_restraints 0
_refine_ls_restrained_S_all 1.040
_refine_ls_R_factor_all 0.0712
_refine_ls_R_factor_gt 0.0436
_refine_ls_shift/su_max 0.002
_refine_ls_shift/su_mean 0.000
_refine_ls_structure_factor_coef Fsqd
_refine_ls_weighting_details 'w=1/[\s^2^(Fo^2^)+(0.0300P)^2^+7.6275P] where P=(Fo^2^+2Fc^2^)/3'
_refine_ls_weighting_scheme calc
_refine_ls_wR_factor_gt 0.0824
_refine_ls_wR_factor_ref 0.0923
_reflns_Friedel_coverage 0.000
_reflns_number_gt 9164
_reflns_number_total 12430
_reflns_threshold_expression 'I > 2\s(I)'
_cod_data_source_file ic6b02824_si_001.cif
_cod_data_source_block 3
_cod_database_code 4345300
_shelx_shelxl_version_number 2014/7
_shelx_space_group_comment
;
The symmetry employed for this shelxl refinement is uniquely defined
by the following loop, which should always be used as a source of
symmetry information in preference to the above space-group names.
They are only intended as comments.
;
_shelx_estimated_absorpt_t_min 0.646
_shelx_estimated_absorpt_t_max 0.940

loop_
_space_group_symop_operation_xyz
'x, y, z'
'-x+1/2, -y, z+1/2'
'-x, y+1/2, -z+1/2'
'x+1/2, -y+1/2, -z'
'-x, -y, -z'
'x-1/2, y, -z-1/2'
'x, -y-1/2, z-1/2'
'-x-1/2, y-1/2, z'

loop_
_atom_site_label
_atom_site_type_symbol
_atom_site_fract_x
_atom_site_fract_y
_atom_site_fract_z
_atom_site_U_iso_or_equiv
_atom_site_adp_type
_atom_site_occupancy
_atom_site_site_symmetry_order
_atom_site_calc_flag
_atom_site_refinement_flags_posn
_atom_site_refinement_flags_adp
Ti1 Ti 0.72703(3) 0.42633(2) 0.40431(2) 0.01236(9) Uani 1 1 d . .
Ti2 Ti 0.73291(3) 0.64891(2) 0.44036(2) 0.01401(9) Uani 1 1 d . .
Al1 Al 0.73169(5) 0.54677(3) 0.37614(3) 0.01145(14) Uani 1 1 d . .
Cl1 Cl 0.72986(5) 0.37250(2) 0.33129(2) 0.01945(13) Uani 1 1 d . .
Cl2 Cl 0.72381(5) 0.72444(3) 0.38681(2) 0.02124(13) Uani 1 1 d . .
Fe1 Fe 0.77234(3) 0.48070(2) 0.63593(2) 0.01696(8) Uani 1 1 d . .
Cl3 Cl 0.66252(5) 0.54134(3) 0.59598(2) 0.02063(13) Uani 1 1 d . .
Cl4 Cl 0.87052(5) 0.53591(3) 0.68603(2) 0.02075(13) Uani 1 1 d . .
Cl5 Cl 0.87291(5) 0.43664(3) 0.57942(2) 0.02359(14) Uani 1 1 d . .
Cl6 Cl 0.67643(6) 0.41858(3) 0.67929(3) 0.03064(16) Uani 1 1 d . .
C11 C 0.6672(2) 0.43198(11) 0.48643(9) 0.0213(6) Uani 1 1 d . .
H11 H 0.6876 0.4604 0.5074 0.026 Uiso 1 1 calc R U
C21 C 0.58322(19) 0.43230(11) 0.45444(9) 0.0191(5) Uani 1 1 d . .
H21 H 0.5368 0.4610 0.4502 0.023 Uiso 1 1 calc R U
C31 C 0.58005(19) 0.38286(11) 0.42994(10) 0.0194(5) Uani 1 1 d . .
H31 H 0.5310 0.3723 0.4063 0.023 Uiso 1 1 calc R U
C41 C 0.6623(2) 0.35159(11) 0.44643(10) 0.0226(6) Uani 1 1 d . .
H41 H 0.6790 0.3164 0.4357 0.027 Uiso 1 1 calc R U
C51 C 0.7152(2) 0.38205(12) 0.48166(10) 0.0239(6) Uani 1 1 d . .
H51 H 0.7736 0.3707 0.4992 0.029 Uiso 1 1 calc R U
C12 C 0.7821(2) 0.70293(11) 0.50588(10) 0.0253(6) Uani 1 1 d . .
H12 H 0.7505 0.7368 0.5100 0.030 Uiso 1 1 calc R U
C22 C 0.8715(2) 0.69250(12) 0.47859(10) 0.0257(6) Uani 1 1 d . .
H22 H 0.9107 0.7182 0.4613 0.031 Uiso 1 1 calc R U
C32 C 0.8914(2) 0.63738(11) 0.48182(10) 0.0222(6) Uani 1 1 d . .
H32 H 0.9469 0.6193 0.4670 0.027 Uiso 1 1 calc R U
C42 C 0.8155(2) 0.61318(11) 0.51074(9) 0.0208(6) Uani 1 1 d . .
H42 H 0.8103 0.5762 0.5186 0.025 Uiso 1 1 calc R U
C52 C 0.7489(2) 0.65388(12) 0.52578(10) 0.0249(6) Uani 1 1 d . .
H52 H 0.6910 0.6491 0.5460 0.030 Uiso 1 1 calc R U
O1A O 0.80067(12) 0.49697(7) 0.41328(6) 0.0142(3) Uani 1 1 d . .
C1A C 0.89087(18) 0.49576(10) 0.44176(9) 0.0167(5) Uani 1 1 d . .
H1A1 H 0.8744 0.4907 0.4769 0.020 Uiso 1 1 calc R U
H1A2 H 0.9283 0.5299 0.4381 0.020 Uiso 1 1 calc R U
C2A C 0.95408(18) 0.44976(10) 0.42340(10) 0.0181(5) Uani 1 1 d . .
H2A1 H 0.9884 0.4595 0.3923 0.022 Uiso 1 1 calc R U
H2A2 H 1.0061 0.4399 0.4480 0.022 Uiso 1 1 calc R U
O2A O 0.88467(12) 0.40562(7) 0.41556(6) 0.0175(4) Uani 1 1 d . .
C3A C 0.9361(2) 0.35646(11) 0.40412(11) 0.0239(6) Uani 1 1 d . .
H3A1 H 0.8862 0.3279 0.3991 0.036 Uiso 1 1 calc R U
H3A2 H 0.9760 0.3612 0.3741 0.036 Uiso 1 1 calc R U
H3A3 H 0.9811 0.3468 0.4313 0.036 Uiso 1 1 calc R U
O1B O 0.66139(12) 0.48556(7) 0.36223(6) 0.0135(3) Uani 1 1 d . .
C1B C 0.57923(18) 0.48533(10) 0.32818(9) 0.0176(5) Uani 1 1 d . .
H1B1 H 0.5140 0.4870 0.3460 0.021 Uiso 1 1 calc R U
H1B2 H 0.5805 0.4521 0.3083 0.021 Uiso 1 1 calc R U
C2B C 0.5906(2) 0.53359(10) 0.29537(9) 0.0194(5) Uani 1 1 d . .
H2B1 H 0.6371 0.5256 0.2678 0.023 Uiso 1 1 calc R U
H2B2 H 0.5242 0.5444 0.2818 0.023 Uiso 1 1 calc R U
O2B O 0.63182(13) 0.57584(7) 0.32602(6) 0.0169(4) Uani 1 1 d . .
C3B C 0.6432(2) 0.62467(11) 0.29827(10) 0.0260(6) Uani 1 1 d . .
H3B1 H 0.6711 0.6527 0.3195 0.039 Uiso 1 1 calc R U
H3B2 H 0.6892 0.6184 0.2706 0.039 Uiso 1 1 calc R U
H3B3 H 0.5770 0.6360 0.2858 0.039 Uiso 1 1 calc R U
O1C O 0.80652(12) 0.60744(7) 0.38587(6) 0.0128(3) Uani 1 1 d . .
C1C C 0.88448(19) 0.62320(11) 0.35336(9) 0.0190(5) Uani 1 1 d . .
H1C1 H 0.9420 0.6385 0.3720 0.023 Uiso 1 1 calc R U
H1C2 H 0.8592 0.6507 0.3302 0.023 Uiso 1 1 calc R U
C2C C 0.91781(19) 0.57382(11) 0.32563(10) 0.0202(5) Uani 1 1 d . .
H2C1 H 0.9470 0.5839 0.2934 0.024 Uiso 1 1 calc R U
H2C2 H 0.9695 0.5539 0.3446 0.024 Uiso 1 1 calc R U
O2C O 0.82785(13) 0.54130(7) 0.31899(6) 0.0165(4) Uani 1 1 d . .
C3C C 0.8478(2) 0.49462(10) 0.28920(10) 0.0202(5) Uani 1 1 d . .
H3C1 H 0.7854 0.4737 0.2855 0.030 Uiso 1 1 calc R U
H3C2 H 0.8718 0.5059 0.2567 0.030 Uiso 1 1 calc R U
H3C3 H 0.8997 0.4725 0.3051 0.030 Uiso 1 1 calc R U
O1D O 0.65790(12) 0.58007(7) 0.42474(6) 0.0137(3) Uani 1 1 d . .
C1D C 0.55404(18) 0.57447(10) 0.43855(10) 0.0197(5) Uani 1 1 d . .
H1D1 H 0.5489 0.5623 0.4731 0.024 Uiso 1 1 calc R U
H1D2 H 0.5201 0.5477 0.4173 0.024 Uiso 1 1 calc R U
C2D C 0.50515(19) 0.62836(11) 0.43268(10) 0.0215(6) Uani 1 1 d . .
H2D1 H 0.4964 0.6371 0.3975 0.026 Uiso 1 1 calc R U
H2D2 H 0.4379 0.6289 0.4488 0.026 Uiso 1 1 calc R U
O2D O 0.57258(14) 0.66632(7) 0.45589(7) 0.0213(4) Uani 1 1 d . .
C3D C 0.5268(2) 0.71843(11) 0.45897(12) 0.0312(7) Uani 1 1 d . .
H3D1 H 0.5739 0.7434 0.4748 0.047 Uiso 1 1 calc R U
H3D2 H 0.5108 0.7313 0.4258 0.047 Uiso 1 1 calc R U
H3D3 H 0.4644 0.7162 0.4784 0.047 Uiso 1 1 calc R U
Ti3 Ti 0.67814(3) 0.72287(2) 0.67377(2) 0.01473(9) Uani 1 1 d . .
O1E O 0.63828(13) 0.63887(7) 0.66358(6) 0.0182(4) Uani 1 1 d . .
H1E H 0.6652 0.6182 0.6412 0.027 Uiso 1 1 d R U
C1E C 0.62944(19) 0.60834(10) 0.70875(9) 0.0183(5) Uani 1 1 d . .
H1E1 H 0.6971 0.6011 0.7228 0.022 Uiso 1 1 calc R U
H1E2 H 0.5950 0.5737 0.7026 0.022 Uiso 1 1 calc R U
C2E C 0.56810(19) 0.64257(10) 0.74292(9) 0.0179(5) Uani 1 1 d . .
H2E1 H 0.4970 0.6449 0.7316 0.022 Uiso 1 1 calc R U
H2E2 H 0.5690 0.6276 0.7766 0.022 Uiso 1 1 calc R U
O2E O 0.61520(13) 0.69438(7) 0.74189(6) 0.0169(4) Uani 1 1 d . .
C3E C 0.6003(2) 0.72577(11) 0.78574(9) 0.0194(5) Uani 1 1 d . .
H3E1 H 0.6346 0.7604 0.7822 0.029 Uiso 1 1 calc R U
H3E2 H 0.5277 0.7317 0.7909 0.029 Uiso 1 1 calc R U
H3E3 H 0.6284 0.7066 0.8140 0.029 Uiso 1 1 calc R U
C13 C 0.84281(19) 0.71887(12) 0.64089(11) 0.0252(6) Uani 1 1 d . .
H13 H 0.8505 0.7105 0.6070 0.030 Uiso 1 1 calc R U
C23 C 0.83102(19) 0.77005(11) 0.66132(11) 0.0240(6) Uani 1 1 d . .
H23 H 0.8319 0.8028 0.6435 0.029 Uiso 1 1 calc R U
C33 C 0.8180(2) 0.76525(14) 0.71145(12) 0.0325(7) Uani 1 1 d . .
H33 H 0.8059 0.7938 0.7338 0.039 Uiso 1 1 calc R U
C43 C 0.8257(2) 0.71106(16) 0.72336(12) 0.0380(9) Uani 1 1 d . .
H43 H 0.8212 0.6964 0.7555 0.046 Uiso 1 1 calc R U
C53 C 0.84096(19) 0.68208(12) 0.68036(14) 0.0358(8) Uani 1 1 d . .
H53 H 0.8488 0.6443 0.6779 0.043 Uiso 1 1 calc R U
C14 C 0.5676(2) 0.73864(11) 0.60685(10) 0.0236(6) Uani 1 1 d . .
H14 H 0.5650 0.7139 0.5803 0.028 Uiso 1 1 calc R U
C24 C 0.50796(19) 0.73685(11) 0.65005(11) 0.0233(6) Uani 1 1 d . .
H24 H 0.4578 0.7108 0.6577 0.028 Uiso 1 1 calc R U
C34 C 0.5365(2) 0.78065(12) 0.67974(11) 0.0255(6) Uani 1 1 d . .
H34 H 0.5089 0.7892 0.7110 0.031 Uiso 1 1 calc R U
C44 C 0.6127(2) 0.80956(11) 0.65524(11) 0.0268(6) Uani 1 1 d . .
H44 H 0.6458 0.8409 0.6669 0.032 Uiso 1 1 calc R U
C54 C 0.6307(2) 0.78332(11) 0.61027(11) 0.0249(6) Uani 1 1 d . .
H54 H 0.6783 0.7943 0.5861 0.030 Uiso 1 1 calc R U

loop_
_atom_site_aniso_label
_atom_site_aniso_U_11
_atom_site_aniso_U_22
_atom_site_aniso_U_33
_atom_site_aniso_U_23
_atom_site_aniso_U_13
_atom_site_aniso_U_12
Ti1 0.01023(18) 0.0140(2) 0.0128(2) 0.00046(16) 0.00169(17) -0.00085(16)
Ti2 0.0158(2) 0.0150(2) 0.0113(2) -0.00100(16) -0.00127(18) 0.00031(17)
Al1 0.0090(3) 0.0149(3) 0.0104(3) -0.0002(3) 0.0010(3) -0.0005(3)
Cl1 0.0231(3) 0.0189(3) 0.0164(3) -0.0031(2) 0.0013(3) 0.0020(2)
Cl2 0.0289(3) 0.0166(3) 0.0183(3) 0.0024(2) -0.0019(3) 0.0008(3)
Fe1 0.01375(16) 0.01914(18) 0.01801(19) 0.00063(14) 0.00129(15) 0.00149(14)
Cl3 0.0180(3) 0.0229(3) 0.0210(3) 0.0000(3) -0.0019(3) 0.0032(2)
Cl4 0.0185(3) 0.0240(3) 0.0197(3) -0.0006(2) -0.0011(2) 0.0012(2)
Cl5 0.0168(3) 0.0303(4) 0.0237(3) -0.0058(3) 0.0024(3) 0.0016(3)
Cl6 0.0323(4) 0.0238(3) 0.0359(4) 0.0015(3) 0.0135(3) -0.0028(3)
C11 0.0241(13) 0.0273(14) 0.0125(12) 0.0001(10) 0.0073(11) -0.0061(11)
C21 0.0154(11) 0.0219(13) 0.0199(13) 0.0025(10) 0.0086(10) 0.0016(10)
C31 0.0130(11) 0.0235(13) 0.0218(14) 0.0004(11) 0.0033(10) -0.0053(10)
C41 0.0256(14) 0.0181(13) 0.0240(14) 0.0030(11) 0.0096(12) -0.0006(11)
C51 0.0163(12) 0.0384(17) 0.0170(14) 0.0091(12) 0.0028(11) -0.0008(11)
C12 0.0363(16) 0.0215(14) 0.0181(14) -0.0042(11) -0.0065(12) 0.0004(12)
C22 0.0323(15) 0.0256(15) 0.0192(14) -0.0011(11) -0.0089(12) -0.0097(12)
C32 0.0203(12) 0.0282(15) 0.0181(14) -0.0033(11) -0.0085(11) -0.0021(11)
C42 0.0257(14) 0.0223(14) 0.0144(13) 0.0008(10) -0.0076(11) -0.0002(11)
C52 0.0307(15) 0.0318(16) 0.0121(13) -0.0014(11) -0.0028(11) 0.0000(12)
O1A 0.0103(8) 0.0157(8) 0.0166(9) 0.0004(7) -0.0036(7) -0.0012(6)
C1A 0.0123(11) 0.0194(12) 0.0183(13) -0.0008(10) -0.0037(10) -0.0008(9)
C2A 0.0119(11) 0.0203(13) 0.0223(13) 0.0018(10) -0.0032(10) -0.0004(10)
O2A 0.0123(8) 0.0153(9) 0.0248(10) -0.0015(7) 0.0005(7) 0.0022(7)
C3A 0.0209(13) 0.0220(14) 0.0288(15) -0.0022(11) -0.0044(12) 0.0091(11)
O1B 0.0094(7) 0.0173(9) 0.0138(8) -0.0006(7) -0.0025(7) 0.0000(6)
C1B 0.0133(11) 0.0198(13) 0.0196(13) -0.0014(10) -0.0063(10) -0.0008(10)
C2B 0.0200(12) 0.0211(13) 0.0169(13) -0.0035(10) -0.0080(10) -0.0003(10)
O2B 0.0174(8) 0.0172(9) 0.0161(9) 0.0007(7) -0.0045(7) -0.0010(7)
C3B 0.0360(16) 0.0197(14) 0.0223(15) 0.0068(11) -0.0114(12) -0.0039(12)
O1C 0.0119(8) 0.0151(8) 0.0116(8) -0.0001(6) 0.0018(7) -0.0018(6)
C1C 0.0172(12) 0.0231(13) 0.0167(13) 0.0005(10) 0.0047(10) -0.0060(10)
C2C 0.0146(11) 0.0248(14) 0.0212(14) -0.0030(11) 0.0046(11) -0.0045(10)
O2C 0.0146(8) 0.0194(9) 0.0154(9) -0.0026(7) 0.0039(7) -0.0020(7)
C3C 0.0204(13) 0.0214(13) 0.0187(13) -0.0039(10) 0.0037(11) 0.0017(10)
O1D 0.0111(8) 0.0166(9) 0.0134(8) 0.0000(7) 0.0034(7) 0.0000(6)
C1D 0.0145(11) 0.0187(12) 0.0259(14) -0.0007(11) 0.0105(11) -0.0003(10)
C2D 0.0128(11) 0.0219(13) 0.0297(15) -0.0005(11) 0.0043(11) 0.0003(10)
O2D 0.0218(9) 0.0169(9) 0.0254(10) -0.0028(8) 0.0033(8) 0.0051(8)
C3D 0.0272(15) 0.0200(14) 0.0463(19) -0.0071(13) 0.0049(14) 0.0092(12)
Ti3 0.01021(19) 0.0176(2) 0.0164(2) 0.00159(17) -0.00149(18) 0.00164(17)
O1E 0.0198(9) 0.0184(9) 0.0164(9) -0.0007(7) -0.0006(7) 0.0028(7)
C1E 0.0186(12) 0.0177(12) 0.0184(13) 0.0015(10) -0.0026(11) -0.0010(10)
C2E 0.0153(11) 0.0181(12) 0.0204(13) 0.0006(10) 0.0001(10) -0.0024(10)
O2E 0.0162(8) 0.0187(9) 0.0160(9) -0.0020(7) 0.0015(7) -0.0017(7)
C3E 0.0193(12) 0.0213(13) 0.0176(13) -0.0042(10) 0.0020(10) 0.0012(10)
C13 0.0125(12) 0.0377(17) 0.0252(15) -0.0075(12) 0.0047(11) -0.0037(11)
C23 0.0126(11) 0.0217(14) 0.0378(17) 0.0067(12) -0.0025(12) -0.0016(10)
C33 0.0129(12) 0.051(2) 0.0341(17) -0.0156(15) -0.0017(13) -0.0013(13)
C43 0.0092(12) 0.076(3) 0.0285(17) 0.0235(17) -0.0027(12) -0.0013(14)
C53 0.0100(12) 0.0205(14) 0.077(3) 0.0091(15) -0.0006(15) 0.0022(10)
C14 0.0221(13) 0.0288(15) 0.0201(14) 0.0024(11) -0.0100(11) 0.0019(11)
C24 0.0130(11) 0.0248(14) 0.0320(16) 0.0089(12) -0.0048(11) 0.0039(10)
C34 0.0205(13) 0.0285(15) 0.0276(15) 0.0022(12) -0.0009(12) 0.0135(11)
C44 0.0222(13) 0.0201(14) 0.0382(17) 0.0033(12) -0.0105(13) 0.0060(11)
C54 0.0189(12) 0.0290(15) 0.0267(15) 0.0110(12) -0.0054(12) 0.0020(11)

loop_
_atom_type_symbol
_atom_type_description
_atom_type_scat_dispersion_real
_atom_type_scat_dispersion_imag
_atom_type_scat_source
C C 0.0033 0.0016 'International Tables Vol C Tables 4.2.6.8 and 6.1.1.4'
H H 0.0000 0.0000 'International Tables Vol C Tables 4.2.6.8 and 6.1.1.4'
O O 0.0106 0.0060 'International Tables Vol C Tables 4.2.6.8 and 6.1.1.4'
Al Al 0.0645 0.0514 'International Tables Vol C Tables 4.2.6.8 and 6.1.1.4'
Cl Cl 0.1484 0.1585 'International Tables Vol C Tables 4.2.6.8 and 6.1.1.4'
Ti Ti 0.2776 0.4457 'International Tables Vol C Tables 4.2.6.8 and 6.1.1.4'
Fe Fe 0.3463 0.8444 'International Tables Vol C Tables 4.2.6.8 and 6.1.1.4'

loop_
_geom_angle_atom_site_label_1
_geom_angle_atom_site_label_2
_geom_angle_atom_site_label_3
_geom_angle
O1A Ti1 O1B 69.27(7)
O1A Ti1 O2A 74.27(7)
O1B Ti1 O2A 130.82(7)
O1A Ti1 C31 140.17(8)
O1B Ti1 C31 98.58(8)
O2A Ti1 C31 130.35(9)
O1A Ti1 C21 105.29(8)
O1B Ti1 C21 86.39(8)
O2A Ti1 C21 135.38(8)
C31 Ti1 C21 34.91(9)
O1A Ti1 C41 143.64(9)
O1B Ti1 C41 133.38(9)
O2A Ti1 C41 95.26(8)
C31 Ti1 C41 35.09(9)
C21 Ti1 C41 58.08(9)
O1A Ti1 C11 89.71(8)
O1B Ti1 C11 109.91(8)
O2A Ti1 C11 101.60(8)
C31 Ti1 C11 57.90(9)
C21 Ti1 C11 34.77(9)
C41 Ti1 C11 57.76(10)
O1A Ti1 C51 109.13(9)
O1B Ti1 C51 142.74(8)
O2A Ti1 C51 80.08(8)
C31 Ti1 C51 57.68(9)
C21 Ti1 C51 57.45(9)
C41 Ti1 C51 34.63(10)
C11 Ti1 C51 34.31(9)
O1A Ti1 Cl1 125.35(5)
O1B Ti1 Cl1 86.96(5)
O2A Ti1 Cl1 88.21(5)
C31 Ti1 Cl1 90.04(7)
C21 Ti1 Cl1 122.04(7)
C41 Ti1 Cl1 88.06(7)
C11 Ti1 Cl1 144.90(7)
C51 Ti1 Cl1 118.29(8)
O1A Ti1 Al1 34.76(5)
O1B Ti1 Al1 34.56(5)
O2A Ti1 Al1 104.28(5)
C31 Ti1 Al1 122.76(7)
C21 Ti1 Al1 95.66(7)
C41 Ti1 Al1 153.70(7)
C11 Ti1 Al1 100.49(7)
C51 Ti1 Al1 131.98(8)
Cl1 Ti1 Al1 109.68(3)
O1D Ti2 O1C 69.73(7)
O1D Ti2 O2D 74.76(7)
O1C Ti2 O2D 133.89(7)
O1D Ti2 C12 141.93(9)
O1C Ti2 C12 135.45(9)
O2D Ti2 C12 90.43(9)
O1D Ti2 C52 107.31(9)
O1C Ti2 C52 134.62(9)
O2D Ti2 C52 83.42(9)
C12 Ti2 C52 35.13(10)
O1D Ti2 C22 149.10(9)
O1C Ti2 C22 100.51(9)
O2D Ti2 C22 124.62(9)
C12 Ti2 C22 35.14(10)
C52 Ti2 C22 57.95(10)
O1D Ti2 C42 94.35(8)
O1C Ti2 C42 100.14(8)
O2D Ti2 C42 111.12(8)
C12 Ti2 C42 58.08(10)
C52 Ti2 C42 34.63(9)
C22 Ti2 C42 57.56(10)
O1D Ti2 Cl2 121.06(5)
O1C Ti2 Cl2 88.86(5)
O2D Ti2 Cl2 85.02(5)
C12 Ti2 Cl2 91.45(8)
C52 Ti2 Cl2 124.79(8)
C22 Ti2 Cl2 86.85(7)
C42 Ti2 Cl2 144.25(7)
O1D Ti2 C32 115.11(8)
O1C Ti2 C32 82.29(8)
O2D Ti2 C32 140.67(9)
C12 Ti2 C32 57.62(10)
C52 Ti2 C32 57.26(10)
C22 Ti2 C32 34.22(9)
C42 Ti2 C32 34.38(9)
Cl2 Ti2 C32 115.26(7)
O1D Ti2 Al1 34.98(5)
O1C Ti2 Al1 34.75(5)
O2D Ti2 Al1 105.43(5)
C12 Ti2 Al1 155.80(8)
C52 Ti2 Al1 127.37(8)
C22 Ti2 Al1 129.10(8)
C42 Ti2 Al1 98.59(7)
Cl2 Ti2 Al1 107.76(3)
C32 Ti2 Al1 99.91(7)
O1B Al1 O1C 175.95(8)
O1B Al1 O1D 104.87(8)
O1C Al1 O1D 78.98(8)
O1B Al1 O1A 78.58(8)
O1C Al1 O1A 102.18(8)
O1D Al1 O1A 99.88(8)
O1B Al1 O2C 95.98(8)
O1C Al1 O2C 80.01(8)
O1D Al1 O2C 156.92(8)
O1A Al1 O2C 93.80(8)
O1B Al1 O2B 80.14(8)
O1C Al1 O2B 98.82(8)
O1D Al1 O2B 88.72(8)
O1A Al1 O2B 158.46(8)
O2C Al1 O2B 85.14(8)
O1B Al1 Ti2 144.00(6)
O1C Al1 Ti2 39.85(5)
O1D Al1 Ti2 39.14(5)
O1A Al1 Ti2 104.04(6)
O2C Al1 Ti2 119.33(6)
O2B Al1 Ti2 95.11(6)
O1B Al1 Ti1 39.79(5)
O1C Al1 Ti1 141.01(6)
O1D Al1 Ti1 104.40(6)
O1A Al1 Ti1 38.85(5)
O2C Al1 Ti1 97.93(6)
O2B Al1 Ti1 119.93(6)
Ti2 Al1 Ti1 131.21(3)
Cl5 Fe1 Cl6 109.56(3)
Cl5 Fe1 Cl4 110.50(3)
Cl6 Fe1 Cl4 113.57(3)
Cl5 Fe1 Cl3 110.57(3)
Cl6 Fe1 Cl3 109.02(3)
Cl4 Fe1 Cl3 103.47(3)
C51 C11 C21 107.7(2)
C51 C11 Ti1 73.12(15)
C21 C11 Ti1 71.40(14)
C51 C11 H11 126.2
C21 C11 H11 126.2
Ti1 C11 H11 121.1
C31 C21 C11 108.2(2)
C31 C21 Ti1 72.03(14)
C11 C21 Ti1 73.83(14)
C31 C21 H21 125.9
C11 C21 H21 125.9
Ti1 C21 H21 120.0
C21 C31 C41 108.1(2)
C21 C31 Ti1 73.06(14)
C41 C31 Ti1 73.17(14)
C21 C31 H31 125.9
C41 C31 H31 125.9
Ti1 C31 H31 119.7
C51 C41 C31 107.5(2)
C51 C41 Ti1 73.97(15)
C31 C41 Ti1 71.74(15)
C51 C41 H41 126.2
C31 C41 H41 126.2
Ti1 C41 H41 119.9
C11 C51 C41 108.5(2)
C11 C51 Ti1 72.56(15)
C41 C51 Ti1 71.40(15)
C11 C51 H51 125.8
C41 C51 H51 125.8
Ti1 C51 H51 122.0
C52 C12 C22 107.6(3)
C52 C12 Ti2 72.84(16)
C22 C12 Ti2 74.06(15)
C52 C12 H12 126.2
C22 C12 H12 126.2
Ti2 C12 H12 118.8
C32 C22 C12 107.6(3)
C32 C22 Ti2 73.93(15)
C12 C22 Ti2 70.80(16)
C32 C22 H22 126.2
C12 C22 H22 126.2
Ti2 C22 H22 120.9
C22 C32 C42 108.7(3)
C22 C32 Ti2 71.86(15)
C42 C32 Ti2 72.09(15)
C22 C32 H32 125.7
C42 C32 H32 125.7
Ti2 C32 H32 122.1
C52 C42 C32 107.4(3)
C52 C42 Ti2 71.13(15)
C32 C42 Ti2 73.54(15)
C52 C42 H42 126.3
C32 C42 H42 126.3
Ti2 C42 H42 120.8
C42 C52 C12 108.7(3)
C42 C52 Ti2 74.23(15)
C12 C52 Ti2 72.03(15)
C42 C52 H52 125.7
C12 C52 H52 125.7
Ti2 C52 H52 119.8
C1A O1A Al1 136.71(16)
C1A O1A Ti1 116.71(14)
Al1 O1A Ti1 106.39(8)
O1A C1A C2A 107.5(2)
O1A C1A H1A1 110.2
C2A C1A H1A1 110.2
O1A C1A H1A2 110.2
C2A C1A H1A2 110.2
H1A1 C1A H1A2 108.5
O2A C2A C1A 106.08(19)
O2A C2A H2A1 110.5
C1A C2A H2A1 110.5
O2A C2A H2A2 110.5
C1A C2A H2A2 110.5
H2A1 C2A H2A2 108.7
C3A O2A C2A 112.43(19)
C3A O2A Ti1 128.85(15)
C2A O2A Ti1 116.62(14)
O2A C3A H3A1 109.5
O2A C3A H3A2 109.5
H3A1 C3A H3A2 109.5
O2A C3A H3A3 109.5
H3A1 C3A H3A3 109.5
H3A2 C3A H3A3 109.5
C1B O1B Al1 121.64(15)
C1B O1B Ti1 132.70(15)
Al1 O1B Ti1 105.65(8)
O1B C1B C2B 107.8(2)
O1B C1B H1B1 110.1
C2B C1B H1B1 110.1
O1B C1B H1B2 110.1
C2B C1B H1B2 110.1
H1B1 C1B H1B2 108.5
O2B C2B C1B 106.1(2)
O2B C2B H2B1 110.5
C1B C2B H2B1 110.5
O2B C2B H2B2 110.5
C1B C2B H2B2 110.5
H2B1 C2B H2B2 108.7
C3B O2B C2B 110.58(19)
C3B O2B Al1 125.87(16)
C2B O2B Al1 111.77(14)
O2B C3B H3B1 109.5
O2B C3B H3B2 109.5
H3B1 C3B H3B2 109.5
O2B C3B H3B3 109.5
H3B1 C3B H3B3 109.5
H3B2 C3B H3B3 109.5
C1C O1C Al1 122.26(15)
C1C O1C Ti2 131.10(15)
Al1 O1C Ti2 105.40(8)
O1C C1C C2C 107.4(2)
O1C C1C H1C1 110.2
C2C C1C H1C1 110.2
O1C C1C H1C2 110.2
C2C C1C H1C2 110.2
H1C1 C1C H1C2 108.5
O2C C2C C1C 106.2(2)
O2C C2C H2C1 110.5
C1C C2C H2C1 110.5
O2C C2C H2C2 110.5
C1C C2C H2C2 110.5
H2C1 C2C H2C2 108.7
C3C O2C C2C 111.82(18)
C3C O2C Al1 127.17(15)
C2C O2C Al1 112.52(14)
O2C C3C H3C1 109.5
O2C C3C H3C2 109.5
H3C1 C3C H3C2 109.5
O2C C3C H3C3 109.5
H3C1 C3C H3C3 109.5
H3C2 C3C H3C3 109.5
C1D O1D Al1 130.78(15)
C1D O1D Ti2 119.78(14)
Al1 O1D Ti2 105.89(8)
O1D C1D C2D 107.3(2)
O1D C1D H1D1 110.2
C2D C1D H1D1 110.2
O1D C1D H1D2 110.2
C2D C1D H1D2 110.2
H1D1 C1D H1D2 108.5
O2D C2D C1D 106.0(2)
O2D C2D H2D1 110.5
C1D C2D H2D1 110.5
O2D C2D H2D2 110.5
C1D C2D H2D2 110.5
H2D1 C2D H2D2 108.7
C3D O2D C2D 111.0(2)
C3D O2D Ti2 126.48(17)
C2D O2D Ti2 112.31(14)
O2D C3D H3D1 109.5
O2D C3D H3D2 109.5
H3D1 C3D H3D2 109.5
O2D C3D H3D3 109.5
H3D1 C3D H3D3 109.5
H3D2 C3D H3D3 109.5
O2E Ti3 O1E 72.48(7)
O2E Ti3 C13 132.09(9)
O1E Ti3 C13 97.72(9)
O2E Ti3 C23 128.19(9)
O1E Ti3 C23 131.89(8)
C13 Ti3 C23 34.56(9)
O2E Ti3 C33 94.34(9)
O1E Ti3 C33 132.43(10)
C13 Ti3 C33 57.41(10)
C23 Ti3 C33 33.98(10)
O2E Ti3 C24 85.21(8)
O1E Ti3 C24 82.94(8)
C13 Ti3 C24 141.34(10)
C23 Ti3 C24 134.46(10)
C33 Ti3 C24 142.74(11)
O2E Ti3 C34 80.59(9)
O1E Ti3 C34 113.77(9)
C13 Ti3 C34 141.46(11)
C23 Ti3 C34 112.49(10)
C33 Ti3 C34 108.42(11)
C24 Ti3 C34 34.67(10)
O2E Ti3 C14 118.63(9)
O1E Ti3 C14 84.99(8)
C13 Ti3 C14 106.54(10)
C23 Ti3 C14 109.54(10)
C33 Ti3 C14 137.91(11)
C24 Ti3 C14 34.82(10)
C34 Ti3 C14 57.59(10)
O2E Ti3 C54 137.20(9)
O1E Ti3 C54 116.98(9)
C13 Ti3 C54 89.64(10)
C23 Ti3 C54 78.76(10)
C33 Ti3 C54 103.77(11)
C24 Ti3 C54 57.16(10)
C34 Ti3 C54 57.03(10)
C14 Ti3 C54 34.20(9)
O2E Ti3 C44 109.98(9)
O1E Ti3 C44 139.31(9)
C13 Ti3 C44 107.05(11)
C23 Ti3 C44 80.09(10)
C33 Ti3 C44 88.26(11)
C24 Ti3 C44 57.55(10)
C34 Ti3 C44 34.45(10)
C14 Ti3 C44 57.49(10)
C54 Ti3 C44 34.43(10)
O2E Ti3 C53 98.21(10)
O1E Ti3 C53 79.49(9)
C13 Ti3 C53 34.68(10)
C23 Ti3 C53 56.79(10)
C33 Ti3 C53 56.85(11)
C24 Ti3 C53 160.11(11)
C34 Ti3 C53 165.21(11)
C14 Ti3 C53 133.22(12)
C54 Ti3 C53 124.22(11)
C44 Ti3 C53 136.87(10)
O2E Ti3 C43 77.75(9)
O1E Ti3 C43 98.67(11)
C13 Ti3 C43 57.03(10)
C23 Ti3 C43 56.27(10)
C33 Ti3 C43 34.09(12)
C24 Ti3 C43 161.43(11)
C34 Ti3 C43 132.93(12)
C14 Ti3 C43 163.42(10)
C54 Ti3 C43 134.73(11)
C44 Ti3 C43 121.83(12)
C53 Ti3 C43 33.86(12)
C1E O1E Ti3 114.60(14)
C1E O1E H1E 108.3
Ti3 O1E H1E 123.9
O1E C1E C2E 105.7(2)
O1E C1E H1E1 110.6
C2E C1E H1E1 110.6
O1E C1E H1E2 110.6
C2E C1E H1E2 110.6
H1E1 C1E H1E2 108.7
O2E C2E C1E 105.4(2)
O2E C2E H2E1 110.7
C1E C2E H2E1 110.7
O2E C2E H2E2 110.7
C1E C2E H2E2 110.7
H2E1 C2E H2E2 108.8
C2E O2E C3E 114.45(19)
C2E O2E Ti3 118.79(14)
C3E O2E Ti3 125.95(15)
O2E C3E H3E1 109.5
O2E C3E H3E2 109.5
H3E1 C3E H3E2 109.5
O2E C3E H3E3 109.5
H3E1 C3E H3E3 109.5
H3E2 C3E H3E3 109.5
C23 C13 C53 106.7(3)
C23 C13 Ti3 73.01(15)
C53 C13 Ti3 73.89(15)
C23 C13 H13 126.6
C53 C13 H13 126.6
Ti3 C13 H13 118.5
C33 C23 C13 109.1(3)
C33 C23 Ti3 73.04(16)
C13 C23 Ti3 72.43(15)
C33 C23 H23 125.4
C13 C23 H23 125.4
Ti3 C23 H23 120.8
C23 C33 C43 107.8(3)
C23 C33 Ti3 72.98(16)
C43 C33 Ti3 73.98(18)
C23 C33 H33 126.1
C43 C33 H33 126.1
Ti3 C33 H33 118.8
C53 C43 C33 108.6(3)
C53 C43 Ti3 72.96(17)
C33 C43 Ti3 71.92(16)
C53 C43 H43 125.7
C33 C43 H43 125.7
Ti3 C43 H43 121.1
C43 C53 C13 107.8(3)
C43 C53 Ti3 73.18(16)
C13 C53 Ti3 71.44(15)
C43 C53 H53 126.1
C13 C53 H53 126.1
Ti3 C53 H53 121.0
C54 C14 C24 107.6(3)
C54 C14 Ti3 73.28(15)
C24 C14 Ti3 72.48(15)
C54 C14 H14 126.2
C24 C14 H14 126.2
Ti3 C14 H14 119.9
C34 C24 C14 107.6(3)
C34 C24 Ti3 72.75(15)
C14 C24 Ti3 72.70(15)
C34 C24 H24 126.2
C14 C24 H24 126.2
Ti3 C24 H24 120.2
C44 C34 C24 108.5(3)
C44 C34 Ti3 73.36(15)
C24 C34 Ti3 72.58(15)
C44 C34 H34 125.8
C24 C34 H34 125.8
Ti3 C34 H34 120.1
C34 C44 C54 107.2(3)
C34 C44 Ti3 72.19(15)
C54 C44 Ti3 72.60(16)
C34 C44 H44 126.4
C54 C44 H44 126.4
Ti3 C44 H44 120.6
C14 C54 C44 109.1(3)
C14 C54 Ti3 72.52(15)
C44 C54 Ti3 72.97(16)
C14 C54 H54 125.4
C44 C54 H54 125.4
Ti3 C54 H54 120.8

loop_
_geom_bond_atom_site_label_1
_geom_bond_atom_site_label_2
_geom_bond_distance
Ti1 O1A 2.0272(18)
Ti1 O1B 2.0606(17)
Ti1 O2A 2.1675(17)
Ti1 C31 2.331(2)
Ti1 C21 2.344(2)
Ti1 C41 2.349(3)
Ti1 C11 2.375(3)
Ti1 C51 2.382(3)
Ti1 Cl1 2.3990(9)
Ti1 Al1 3.1006(12)
Ti2 O1D 2.0273(18)
Ti2 O1C 2.0532(17)
Ti2 O2D 2.2032(19)
Ti2 C12 2.328(3)
Ti2 C52 2.338(3)
Ti2 C22 2.370(3)
Ti2 C42 2.378(3)
Ti2 Cl2 2.3846(9)
Ti2 C32 2.397(3)
Ti2 Al1 3.0894(11)
Al1 O1B 1.8266(18)
Al1 O1C 1.8267(18)
Al1 O1D 1.8413(18)
Al1 O1A 1.8427(18)
Al1 O2C 2.0131(18)
Al1 O2B 2.0317(18)
Fe1 Cl5 2.3105(8)
Fe1 Cl6 2.3236(9)
Fe1 Cl4 2.3321(8)
Fe1 Cl3 2.3613(8)
C11 C51 1.403(4)
C11 C21 1.410(4)
C11 H11 0.9500
C21 C31 1.402(4)
C21 H21 0.9500
C31 C41 1.411(4)
C31 H31 0.9500
C41 C51 1.409(4)
C41 H41 0.9500
C51 H51 0.9500
C12 C52 1.408(4)
C12 C22 1.419(4)
C12 H12 0.9500
C22 C32 1.403(4)
C22 H22 0.9500
C32 C42 1.411(4)
C32 H32 0.9500
C42 C52 1.404(4)
C42 H42 0.9500
C52 H52 0.9500
O1A C1A 1.422(3)
C1A C2A 1.505(3)
C1A H1A1 0.9900
C1A H1A2 0.9900
C2A O2A 1.448(3)
C2A H2A1 0.9900
C2A H2A2 0.9900
O2A C3A 1.436(3)
C3A H3A1 0.9800
C3A H3A2 0.9800
C3A H3A3 0.9800
O1B C1B 1.427(3)
C1B C2B 1.506(4)
C1B H1B1 0.9900
C1B H1B2 0.9900
C2B O2B 1.450(3)
C2B H2B1 0.9900
C2B H2B2 0.9900
O2B C3B 1.441(3)
C3B H3B1 0.9800
C3B H3B2 0.9800
C3B H3B3 0.9800
O1C C1C 1.414(3)
C1C C2C 1.510(4)
C1C H1C1 0.9900
C1C H1C2 0.9900
C2C O2C 1.450(3)
C2C H2C1 0.9900
C2C H2C2 0.9900
O2C C3C 1.443(3)
C3C H3C1 0.9800
C3C H3C2 0.9800
C3C H3C3 0.9800
O1D C1D 1.430(3)
C1D C2D 1.499(4)
C1D H1D1 0.9900
C1D H1D2 0.9900
C2D O2D 1.445(3)
C2D H2D1 0.9900
C2D H2D2 0.9900
O2D C3D 1.436(3)
C3D H3D1 0.9800
C3D H3D2 0.9800
C3D H3D3 0.9800
Ti3 O2E 2.1527(18)
Ti3 O1E 2.1776(19)
Ti3 C13 2.355(3)
Ti3 C23 2.362(3)
Ti3 C33 2.363(3)
Ti3 C24 2.365(3)
Ti3 C34 2.367(3)
Ti3 C14 2.368(3)
Ti3 C54 2.378(3)
Ti3 C44 2.382(3)
Ti3 C53 2.386(3)
Ti3 C43 2.389(3)
O1E C1E 1.451(3)
O1E H1E 0.8735
C1E C2E 1.500(3)
C1E H1E1 0.9900
C1E H1E2 0.9900
C2E O2E 1.434(3)
C2E H2E1 0.9900
C2E H2E2 0.9900
O2E C3E 1.441(3)
C3E H3E1 0.9800
C3E H3E2 0.9800
C3E H3E3 0.9800
C13 C23 1.401(4)
C13 C53 1.413(4)
C13 H13 0.9500
C23 C33 1.381(4)
C23 H23 0.9500
C33 C43 1.393(5)
C33 H33 0.9500
C43 C53 1.391(5)
C43 H43 0.9500
C53 H53 0.9500
C14 C54 1.395(4)
C14 C24 1.416(4)
C14 H14 0.9500
C24 C34 1.410(4)
C24 H24 0.9500
C34 C44 1.407(4)
C34 H34 0.9500
C44 C54 1.409(4)
C44 H44 0.9500
C54 H54 0.9500

loop_
_geom_hbond_atom_site_label_D
_geom_hbond_atom_site_label_H
_geom_hbond_atom_site_label_A
_geom_hbond_distance_DH
_geom_hbond_distance_HA
_geom_hbond_distance_DA
_geom_hbond_angle_DHA
_geom_hbond_site_symmetry_A
C3B H3B1 Cl2 0.98 2.65 3.624(3) 171.0 .
C1A H1A2 Cl5 0.99 2.80 3.594(3) 138.0 5_766
O1E H1E Cl3 0.87 2.28 3.067(2) 150.0 .
C3E H3E3 Cl1 0.98 2.76 3.547(3) 137.8 2_665
C2B H2B1 Cl4 0.99 2.70 3.482(3) 135.7 2_664

loop_
_geom_torsion_atom_site_label_1
_geom_torsion_atom_site_label_2
_geom_torsion_atom_site_label_3
_geom_torsion_atom_site_label_4
_geom_torsion
C51 C11 C21 C31 -0.3(3)
Ti1 C11 C21 C31 64.32(18)
C51 C11 C21 Ti1 -64.62(18)
C11 C21 C31 C41 -0.2(3)
Ti1 C21 C31 C41 65.26(18)
C11 C21 C31 Ti1 -65.50(17)
C21 C31 C41 C51 0.7(3)
Ti1 C31 C41 C51 65.86(18)
C21 C31 C41 Ti1 -65.19(18)
C21 C11 C51 C41 0.7(3)
Ti1 C11 C51 C41 -62.77(18)
C21 C11 C51 Ti1 63.49(17)
C31 C41 C51 C11 -0.9(3)
Ti1 C41 C51 C11 63.52(18)
C31 C41 C51 Ti1 -64.38(18)
C52 C12 C22 C32 0.4(3)
Ti2 C12 C22 C32 -65.26(18)
C52 C12 C22 Ti2 65.65(19)
C12 C22 C32 C42 0.1(3)
Ti2 C22 C32 C42 -63.10(18)
C12 C22 C32 Ti2 63.20(18)
C22 C32 C42 C52 -0.6(3)
Ti2 C32 C42 C52 -63.50(18)
C22 C32 C42 Ti2 62.95(18)
C32 C42 C52 C12 0.8(3)
Ti2 C42 C52 C12 -64.30(19)
C32 C42 C52 Ti2 65.09(18)
C22 C12 C52 C42 -0.7(3)
Ti2 C12 C52 C42 65.73(19)
C22 C12 C52 Ti2 -66.46(18)
O1B Al1 O1A C1A 172.0(2)
O1C Al1 O1A C1A -3.9(2)
O1D Al1 O1A C1A -84.6(2)
O2C Al1 O1A C1A 76.7(2)
O2B Al1 O1A C1A 163.1(2)
Ti2 Al1 O1A C1A -44.8(2)
Ti1 Al1 O1A C1A 174.7(3)
O1B Al1 O1A Ti1 -2.60(8)
O1C Al1 O1A Ti1 -178.53(8)
O1D Al1 O1A Ti1 100.73(9)
O2C Al1 O1A Ti1 -97.94(8)
O2B Al1 O1A Ti1 -11.6(3)
Ti2 Al1 O1A Ti1 140.55(6)
Al1 O1A C1A C2A -126.3(2)
Ti1 O1A C1A C2A 47.9(2)
O1A C1A C2A O2A -42.3(3)
C1A C2A O2A C3A -172.3(2)
C1A C2A O2A Ti1 22.7(2)
O1D Al1 O1B C1B 85.19(17)
O1A Al1 O1B C1B -177.48(18)
O2C Al1 O1B C1B -84.80(17)
O2B Al1 O1B C1B -0.81(17)
Ti2 Al1 O1B C1B 84.30(19)
Ti1 Al1 O1B C1B 180.0(2)
O1D Al1 O1B Ti1 -94.77(9)
O1A Al1 O1B Ti1 2.55(8)
O2C Al1 O1B Ti1 95.23(8)
O2B Al1 O1B Ti1 179.22(9)
Ti2 Al1 O1B Ti1 -95.67(11)
Al1 O1B C1B C2B 21.1(3)
Ti1 O1B C1B C2B -158.93(16)
O1B C1B C2B O2B -35.3(3)
C1B C2B O2B C3B -178.4(2)
C1B C2B O2B Al1 36.1(2)
O1D Al1 O1C C1C -168.13(19)
O1A Al1 O1C C1C 94.01(18)
O2C Al1 O1C C1C 2.25(18)
O2B Al1 O1C C1C -81.18(18)
Ti2 Al1 O1C C1C -168.6(2)
Ti1 Al1 O1C C1C 92.55(19)
O1D Al1 O1C Ti2 0.47(8)
O1A Al1 O1C Ti2 -97.39(9)
O2C Al1 O1C Ti2 170.84(9)
O2B Al1 O1C Ti2 87.42(9)
Ti1 Al1 O1C Ti2 -98.86(10)
Al1 O1C C1C C2C -21.7(3)
Ti2 O1C C1C C2C 172.91(15)
O1C C1C C2C O2C 34.2(3)
C1C C2C O2C C3C 175.2(2)
C1C C2C O2C Al1 -34.3(2)
O1B Al1 O1D C1D -21.1(2)
O1C Al1 O1D C1D 157.6(2)
O1A Al1 O1D C1D -101.8(2)
O2C Al1 O1D C1D 132.8(2)
O2B Al1 O1D C1D 58.3(2)
Ti2 Al1 O1D C1D 158.1(2)
Ti1 Al1 O1D C1D -62.3(2)
O1B Al1 O1D Ti2 -179.16(8)
O1C Al1 O1D Ti2 -0.47(8)
O1A Al1 O1D Ti2 100.15(9)
O2C Al1 O1D Ti2 -25.3(2)
O2B Al1 O1D Ti2 -99.71(8)
Ti1 Al1 O1D Ti2 139.66(6)
Al1 O1D C1D C2D -120.0(2)
Ti2 O1D C1D C2D 35.6(3)
O1D C1D C2D O2D -47.3(3)
C1D C2D O2D C3D -171.5(2)
C1D C2D O2D Ti2 40.7(2)
Ti3 O1E C1E C2E 46.0(2)
O1E C1E C2E O2E -50.0(2)
C1E C2E O2E C3E -153.7(2)
C1E C2E O2E Ti3 36.0(2)
C53 C13 C23 C33 -2.4(3)
Ti3 C13 C23 C33 64.32(19)
C53 C13 C23 Ti3 -66.75(18)
C13 C23 C33 C43 2.4(3)
Ti3 C23 C33 C43 66.4(2)
C13 C23 C33 Ti3 -63.92(19)
C23 C33 C43 C53 -1.5(3)
Ti3 C33 C43 C53 64.2(2)
C23 C33 C43 Ti3 -65.69(19)
C33 C43 C53 C13 0.0(3)
Ti3 C43 C53 C13 63.51(19)
C33 C43 C53 Ti3 -63.5(2)
C23 C13 C53 C43 1.5(3)
Ti3 C13 C53 C43 -64.66(19)
C23 C13 C53 Ti3 66.15(18)
C54 C14 C24 C34 -0.5(3)
Ti3 C14 C24 C34 64.87(18)
C54 C14 C24 Ti3 -65.37(19)
C14 C24 C34 C44 0.3(3)
Ti3 C24 C34 C44 65.09(18)
C14 C24 C34 Ti3 -64.83(18)
C24 C34 C44 C54 0.1(3)
Ti3 C34 C44 C54 64.67(18)
C24 C34 C44 Ti3 -64.57(18)
C24 C14 C54 C44 0.6(3)
Ti3 C14 C54 C44 -64.27(19)
C24 C14 C54 Ti3 64.84(18)
C34 C44 C54 C14 -0.4(3)
Ti3 C44 C54 C14 63.98(19)
C34 C44 C54 Ti3 -64.39(18)
